data_2228345
loop_
_publ_author_name
'Xiao, Zhu-Ping'
'Yan, Wen-Bin'
'Liu, Zhu-Xiang'
'Chen, Li-hua'
'Peng, Xiao-Chun'

_publ_section_title
;
 3-(2-Bromoethoxy)-4-(4-bromophenyl)furan-5(2<i>H</i>)-one
;
_journal_coeditor_code HB5720
_journal_issue 12
_journal_name_full 'Acta Crystallographica Section E'
_journal_page_first o3068
_journal_paper_doi 10.1107/S1600536810044508
_journal_volume 66
_journal_year 2010
_chemical_formula_iupac 'C12 H10 Br2 O3'
_chemical_formula_moiety 'C12 H10 Br2 O3'
_chemical_formula_sum 'C12 H10 Br2 O3'
_chemical_formula_weight 362.02
_chemical_name_systematic
;
3-(2-Bromoethoxy)-4-(4-bromophenyl)furan-5(2<i>H</i>)-one
;
_space_group_IT_number 14
_symmetry_cell_setting monoclinic
_symmetry_space_group_name_Hall '-P 2ybc'
_symmetry_space_group_name_H-M 'P 1 21/c 1'
_atom_sites_solution_hydrogens geom
_atom_sites_solution_primary direct
_atom_sites_solution_secondary difmap
_audit_creation_method SHELXL-97
_cell_angle_alpha 90.00
_cell_angle_beta 95.831(3)
_cell_angle_gamma 90.00
_cell_formula_units_Z 4
_cell_length_a 8.6171(13)
_cell_length_b 10.4434(16)
_cell_length_c 13.958(2)
_cell_measurement_reflns_used 1832
_cell_measurement_temperature 298(2)
_cell_measurement_theta_max 26.10
_cell_measurement_theta_min 2.63
_cell_volume 1249.6(3)
_computing_cell_refinement 'SAINT (Bruker, 2007)'
_computing_data_collection 'SMART (Bruker, 2007)'
_computing_data_reduction 'SAINT (Bruker, 2007)'
_computing_molecular_graphics 'SHELXTL (Sheldrick, 2008)'
_computing_publication_material 'SHELXL97 (Sheldrick, 2008)'
_computing_structure_refinement 'SHELXL97 (Sheldrick, 2008)'
_computing_structure_solution 'SHELXS97 (Sheldrick, 2008)'
_diffrn_ambient_temperature 298(2)
_diffrn_measured_fraction_theta_full 1.000
_diffrn_measured_fraction_theta_max 1.000
_diffrn_measurement_device_type 'Bruker SMART APEX CCD'
_diffrn_measurement_method '\f and \w'
_diffrn_radiation_monochromator graphite
_diffrn_radiation_source 'fine-focus sealed tube'
_diffrn_radiation_type MoK\a
_diffrn_radiation_wavelength 0.71073
_diffrn_reflns_av_R_equivalents 0.0245
_diffrn_reflns_av_sigmaI/netI 0.0307
_diffrn_reflns_limit_h_max 10
_diffrn_reflns_limit_h_min -10
_diffrn_reflns_limit_k_max 13
_diffrn_reflns_limit_k_min -6
_diffrn_reflns_limit_l_max 17
_diffrn_reflns_limit_l_min -17
_diffrn_reflns_number 7195
_diffrn_reflns_theta_full 26.50
_diffrn_reflns_theta_max 26.50
_diffrn_reflns_theta_min 2.38
_diffrn_standards_decay_% 0
_diffrn_standards_interval_count 0
_diffrn_standards_interval_time 0
_diffrn_standards_number 0
_exptl_absorpt_coefficient_mu 6.479
_exptl_absorpt_correction_T_max 0.564
_exptl_absorpt_correction_T_min 0.357
_exptl_absorpt_correction_type multi-scan
_exptl_absorpt_process_details '(SADABS; Sheldrick, 1996)'
_exptl_crystal_colour colorless
_exptl_crystal_density_diffrn 1.924
_exptl_crystal_density_method 'not measured'
_exptl_crystal_description block
_exptl_crystal_F_000 704
_exptl_crystal_size_max 0.20
_exptl_crystal_size_mid 0.10
_exptl_crystal_size_min 0.10
_refine_diff_density_max 1.368
_refine_diff_density_min -1.151
_refine_ls_extinction_method none
_refine_ls_goodness_of_fit_ref 1.049
_refine_ls_hydrogen_treatment constr
_refine_ls_matrix_type full
_refine_ls_number_parameters 155
_refine_ls_number_reflns 2582
_refine_ls_number_restraints 29
_refine_ls_restrained_S_all 1.189
_refine_ls_R_factor_all 0.0872
_refine_ls_R_factor_gt 0.0610
_refine_ls_shift/su_max 0.000
_refine_ls_shift/su_mean 0.000
_refine_ls_structure_factor_coef Fsqd
_refine_ls_weighting_details 'calc w=1/[\s^2^(Fo^2^)+(0.1008P)^2^+2.0749P] where P=(Fo^2^+2Fc^2^)/3'
_refine_ls_weighting_scheme calc
_refine_ls_wR_factor_gt 0.1695
_refine_ls_wR_factor_ref 0.1866
_reflns_number_gt 1765
_reflns_number_total 2582
_reflns_threshold_expression I>2\s(I)
_cod_data_source_file hb5720.cif
_cod_data_source_block I
_cod_original_sg_symbol_H-M 'P 21/c'
_cod_database_code 2228345
_cod_database_fobs_code 2228345

loop_
_symmetry_equiv_pos_as_xyz
'x, y, z'
'-x, y+1/2, -z+1/2'
'-x, -y, -z'
'x, -y-1/2, z-1/2'

loop_
_atom_site_type_symbol
_atom_site_label
_atom_site_fract_x
_atom_site_fract_y
_atom_site_fract_z
_atom_site_U_iso_or_equiv
_atom_site_adp_type
_atom_site_calc_flag
_atom_site_refinement_flags
_atom_site_occupancy
_atom_site_disorder_assembly
_atom_site_disorder_group
Br Br1 0.50480(10) 0.34315(8) 0.21873(6) 0.0737(4) Uani d . 1 . .
Br Br2A 0.2920(5) 0.92938(17) 0.48473(18) 0.0900(8) Uani d PD 0.773(8) A 1
Br Br2B 0.2207(13) 0.9329(7) 0.4681(7) 0.0900(8) Uani d PDU 0.227(8) A 2
C C1 0.2553(7) 0.4284(6) 0.4943(5) 0.0478(14) Uani d . 1 . .
C C2 0.2843(9) 0.3041(7) 0.4667(5) 0.0600(18) Uani d . 1 . .
H H2 0.2534 0.2368 0.5041 0.072 Uiso calc R 1 . .
C C3 0.3561(9) 0.2770(7) 0.3870(6) 0.0627(18) Uani d . 1 . .
H H3 0.3711 0.1923 0.3696 0.075 Uiso calc R 1 . .
C C4 0.4069(8) 0.3750(7) 0.3319(5) 0.0516(15) Uani d . 1 . .
C C5 0.3815(9) 0.5002(6) 0.3576(5) 0.0562(17) Uani d . 1 . .
H H5 0.4147 0.5668 0.3205 0.067 Uiso calc R 1 . .
C C6 0.3076(8) 0.5270(6) 0.4379(5) 0.0566(17) Uani d . 1 . .
H H6 0.2920 0.6117 0.4549 0.068 Uiso calc R 1 . .
C C7 0.1745(8) 0.4574(7) 0.5800(5) 0.0491(15) Uani d . 1 . .
C C8 0.1126(9) 0.3606(9) 0.6426(6) 0.067(2) Uani d . 1 . .
C C9 0.0595(10) 0.5553(9) 0.7061(5) 0.069(2) Uani d . 1 . .
H H9A 0.1208 0.5923 0.7614 0.083 Uiso calc R 1 . .
H H9B -0.0425 0.5954 0.6988 0.083 Uiso calc R 1 . .
C C10 0.1405(8) 0.5708(7) 0.6165(5) 0.0548(16) Uani d . 1 . .
C C11 0.1273(12) 0.7904(7) 0.6271(7) 0.092(3) Uani d DU 1 . .
H H11A 0.1406 0.7743 0.6959 0.110 Uiso calc PR 0.773(8) A 1
H H11B 0.0172 0.8050 0.6085 0.110 Uiso calc PR 0.773(8) A 1
H H11C 0.2125 0.8202 0.6724 0.110 Uiso calc PR 0.227(8) A 2
H H11D 0.0412 0.7671 0.6633 0.110 Uiso calc PR 0.227(8) A 2
C C12A 0.2190(15) 0.9106(9) 0.6052(6) 0.0900(8) Uani d PDU 0.773(8) A 1
H H12A 0.3085 0.9160 0.6532 0.108 Uiso calc PR 0.773(8) A 1
H H12B 0.1534 0.9840 0.6150 0.108 Uiso calc PR 0.773(8) A 1
C C12B 0.076(3) 0.899(2) 0.5565(19) 0.0900(8) Uani d PDU 0.227(8) A 2
H H12C 0.0599 0.9763 0.5929 0.108 Uiso calc PR 0.227(8) A 2
H H12D -0.0235 0.8763 0.5214 0.108 Uiso calc PR 0.227(8) A 2
O O1 0.1076(8) 0.2448(6) 0.6373(5) 0.0886(18) Uani d . 1 . .
O O2 0.0467(7) 0.4217(6) 0.7160(4) 0.0808(17) Uani d . 1 . .
O O3 0.1739(7) 0.6861(5) 0.5802(4) 0.0731(16) Uani d D 1 A .

loop_
_atom_site_aniso_label
_atom_site_aniso_U_11
_atom_site_aniso_U_22
_atom_site_aniso_U_33
_atom_site_aniso_U_12
_atom_site_aniso_U_13
_atom_site_aniso_U_23
Br1 0.0856(6) 0.0761(6) 0.0639(5) 0.0142(4) 0.0292(4) -0.0115(4)
Br2A 0.102(2) 0.0635(7) 0.1132(11) -0.0048(10) 0.0551(13) -0.0016(6)
Br2B 0.102(2) 0.0635(7) 0.1132(11) -0.0048(10) 0.0551(13) -0.0016(6)
C1 0.046(3) 0.045(4) 0.052(3) -0.003(3) 0.008(3) 0.007(3)
C2 0.080(5) 0.038(4) 0.064(4) -0.003(3) 0.016(4) 0.012(3)
C3 0.076(5) 0.038(4) 0.076(5) 0.008(3) 0.017(4) -0.002(3)
C4 0.055(4) 0.049(4) 0.053(3) 0.004(3) 0.015(3) -0.008(3)
C5 0.079(5) 0.040(4) 0.054(4) -0.005(3) 0.024(3) 0.002(3)
C6 0.076(5) 0.038(3) 0.060(4) -0.004(3) 0.028(3) 0.006(3)
C7 0.052(4) 0.054(4) 0.043(3) -0.005(3) 0.012(3) 0.005(3)
C8 0.060(4) 0.081(6) 0.061(4) -0.002(4) 0.015(3) 0.022(4)
C9 0.074(5) 0.089(6) 0.049(4) -0.004(4) 0.026(3) 0.000(4)
C10 0.053(4) 0.068(5) 0.046(3) 0.000(3) 0.018(3) 0.001(3)
C11 0.116(7) 0.071(5) 0.096(6) -0.002(5) 0.054(5) -0.024(4)
C12A 0.102(2) 0.0635(7) 0.1132(11) -0.0048(10) 0.0551(13) -0.0016(6)
C12B 0.102(2) 0.0635(7) 0.1132(11) -0.0048(10) 0.0551(13) -0.0016(6)
O1 0.106(5) 0.067(4) 0.099(4) -0.010(3) 0.037(3) 0.031(3)
O2 0.084(4) 0.098(5) 0.067(3) -0.003(3) 0.039(3) 0.021(3)
O3 0.111(4) 0.048(3) 0.069(3) 0.000(3) 0.053(3) -0.006(2)

loop_
_atom_type_symbol
_atom_type_description
_atom_type_scat_dispersion_real
_atom_type_scat_dispersion_imag
_atom_type_scat_source
C C 0.0033 0.0016 'International Tables Vol C Tables 4.2.6.8 and 6.1.1.4'
H H 0.0000 0.0000 'International Tables Vol C Tables 4.2.6.8 and 6.1.1.4'
O O 0.0106 0.0060 'International Tables Vol C Tables 4.2.6.8 and 6.1.1.4'
Br Br -0.2901 2.4595 'International Tables Vol C Tables 4.2.6.8 and 6.1.1.4'

loop_
_geom_angle_atom_site_label_1
_geom_angle_atom_site_label_2
_geom_angle_atom_site_label_3
_geom_angle_site_symmetry_1
_geom_angle_site_symmetry_3
_geom_angle
_geom_angle_publ_flag
C2 C1 C6 . . 117.2(6) ?
C2 C1 C7 . . 122.0(6) ?
C6 C1 C7 . . 120.8(6) ?
C3 C2 C1 . . 122.2(6) ?
C3 C2 H2 . . 118.9 ?
C1 C2 H2 . . 118.9 ?
C2 C3 C4 . . 120.0(6) ?
C2 C3 H3 . . 120.0 ?
C4 C3 H3 . . 120.0 ?
C3 C4 C5 . . 119.4(6) ?
C3 C4 Br1 . . 121.9(5) ?
C5 C4 Br1 . . 118.6(5) ?
C6 C5 C4 . . 120.3(6) ?
C6 C5 H5 . . 119.9 ?
C4 C5 H5 . . 119.9 ?
C5 C6 C1 . . 120.8(7) ?
C5 C6 H6 . . 119.6 ?
C1 C6 H6 . . 119.6 ?
C10 C7 C8 . . 106.0(6) ?
C10 C7 C1 . . 129.2(6) ?
C8 C7 C1 . . 124.8(7) ?
O1 C8 O2 . . 119.5(7) ?
O1 C8 C7 . . 131.4(8) ?
O2 C8 C7 . . 109.0(7) ?
O2 C9 C10 . . 103.7(6) ?
O2 C9 H9A . . 111.0 ?
C10 C9 H9A . . 111.0 ?
O2 C9 H9B . . 111.0 ?
C10 C9 H9B . . 111.0 ?
H9A C9 H9B . . 109.0 ?
C7 C10 O3 . . 125.9(6) ?
C7 C10 C9 . . 111.1(6) ?
O3 C10 C9 . . 123.0(6) ?
O3 C11 C12A . . 112.3(6) ?
O3 C11 C12B . . 111.5(12) ?
C12A C11 C12B . . 52.3(13) ?
O3 C11 H11A . . 109.1 ?
C12A C11 H11A . . 109.1 ?
C12B C11 H11A . . 139.4 ?
O3 C11 H11B . . 109.1 ?
C12A C11 H11B . . 109.1 ?
C12B C11 H11B . . 60.0 ?
H11A C11 H11B . . 107.9 ?
O3 C11 H11C . . 109.3 ?
C12A C11 H11C . . 59.7 ?
C12B C11 H11C . . 109.3 ?
H11A C11 H11C . . 53.5 ?
H11B C11 H11C . . 141.2 ?
O3 C11 H11D . . 109.3 ?
C12A C11 H11D . . 138.3 ?
C12B C11 H11D . . 109.3 ?
H11A C11 H11D . . 57.4 ?
H11B C11 H11D . . 53.1 ?
H11C C11 H11D . . 108.0 ?
C11 C12A Br2A . . 119.6(6) ?
C11 C12A H12A . . 107.4 ?
Br2A C12A H12A . . 107.4 ?
C11 C12A H12B . . 107.4 ?
Br2A C12A H12B . . 107.4 ?
H12A C12A H12B . . 106.9 ?
C11 C12B Br2B . . 113.0(7) ?
C11 C12B H12C . . 109.0 ?
Br2B C12B H12C . . 109.0 ?
C11 C12B H12D . . 109.0 ?
Br2B C12B H12D . . 109.0 ?
H12C C12B H12D . . 107.8 ?
C8 O2 C9 . . 110.1(6) ?
C10 O3 C11 . . 116.9(5) ?

loop_
_geom_bond_atom_site_label_1
_geom_bond_atom_site_label_2
_geom_bond_site_symmetry_2
_geom_bond_distance
_geom_bond_publ_flag
Br1 C4 . 1.895(6) ?
Br2A C12A . 1.864(5) ?
Br2B C12B . 1.878(6) ?
C1 C2 . 1.384(10) ?
C1 C6 . 1.397(9) ?
C1 C7 . 1.476(9) ?
C2 C3 . 1.357(11) ?
C2 H2 . 0.9300 ?
C3 C4 . 1.378(10) ?
C3 H3 . 0.9300 ?
C4 C5 . 1.379(10) ?
C5 C6 . 1.372(9) ?
C5 H5 . 0.9300 ?
C6 H6 . 0.9300 ?
C7 C10 . 1.334(10) ?
C7 C8 . 1.471(10) ?
C8 O1 . 1.212(10) ?
C8 O2 . 1.377(10) ?
C9 O2 . 1.407(11) ?
C9 C10 . 1.501(9) ?
C9 H9A . 0.9700 ?
C9 H9B . 0.9700 ?
C10 O3 . 1.348(8) ?
C11 O3 . 1.352(9) ?
C11 C12A . 1.531(5) ?
C11 C12B . 1.539(6) ?
C11 H11A . 0.9700 ?
C11 H11B . 0.9700 ?
C11 H11C . 0.9700 ?
C11 H11D . 0.9700 ?
C12A H12A . 0.9700 ?
C12A H12B . 0.9700 ?
C12B H12C . 0.9700 ?
C12B H12D . 0.9700 ?

loop_
_geom_hbond_atom_site_label_D
_geom_hbond_atom_site_label_H
_geom_hbond_atom_site_label_A
_geom_hbond_site_symmetry_A
_geom_hbond_distance_DH
_geom_hbond_distance_HA
_geom_hbond_distance_DA
_geom_hbond_angle_DHA
C2 H2 O1 . 0.93 2.35 3.018(10) 129
C6 H6 O3 . 0.93 2.25 2.916(8) 128
C9 H9B Cg1 3_566 0.97 2.80 3.632(9) 144

loop_
_geom_torsion_atom_site_label_1
_geom_torsion_atom_site_label_2
_geom_torsion_atom_site_label_3
_geom_torsion_atom_site_label_4
_geom_torsion_site_symmetry_1
_geom_torsion_site_symmetry_2
_geom_torsion_site_symmetry_3
_geom_torsion_site_symmetry_4
_geom_torsion
_geom_torsion_publ_flag
C6 C1 C2 C3 . . . . -1.9(11) ?
C7 C1 C2 C3 . . . . 178.8(7) ?
C1 C2 C3 C4 . . . . 1.8(12) ?
C2 C3 C4 C5 . . . . -1.1(11) ?
C2 C3 C4 Br1 . . . . -178.9(6) ?
C3 C4 C5 C6 . . . . 0.5(11) ?
Br1 C4 C5 C6 . . . . 178.4(6) ?
C4 C5 C6 C1 . . . . -0.6(12) ?
C2 C1 C6 C5 . . . . 1.3(11) ?
C7 C1 C6 C5 . . . . -179.4(7) ?
C2 C1 C7 C10 . . . . 178.8(7) ?
C6 C1 C7 C10 . . . . -0.5(11) ?
C2 C1 C7 C8 . . . . -2.0(11) ?
C6 C1 C7 C8 . . . . 178.7(7) ?
C10 C7 C8 O1 . . . . 176.1(9) ?
C1 C7 C8 O1 . . . . -3.2(13) ?
C10 C7 C8 O2 . . . . -1.4(8) ?
C1 C7 C8 O2 . . . . 179.3(6) ?
C8 C7 C10 O3 . . . . -178.9(7) ?
C1 C7 C10 O3 . . . . 0.4(12) ?
C8 C7 C10 C9 . . . . 1.8(8) ?
C1 C7 C10 C9 . . . . -178.9(7) ?
O2 C9 C10 C7 . . . . -1.5(9) ?
O2 C9 C10 O3 . . . . 179.1(7) ?
O3 C11 C12A Br2A . . . . 31.9(14) ?
C12B C11 C12A Br2A . . . . -68.7(13) ?
O3 C11 C12B Br2B . . . . -49(2) ?
C12A C11 C12B Br2B . . . . 53.0(14) ?
O1 C8 O2 C9 . . . . -177.4(8) ?
C7 C8 O2 C9 . . . . 0.4(8) ?
C10 C9 O2 C8 . . . . 0.6(8) ?
C7 C10 O3 C11 . . . . 179.0(8) ?
C9 C10 O3 C11 . . . . -1.7(11) ?
C12A C11 O3 C10 . . . . 158.9(8) ?
C12B C11 O3 C10 . . . . -144.3(13) ?
